data_7717196
loop_
_publ_author_name
'Chleb&#xed;k, Richard'
'Fekete, Csilla'
'Jambor, Roman'
'R&#x16f;&#x17e;i&#x10d;ka, Ale&#x161;'
'Benk&#x151;, Zolt&#xe1;n'
'Dost&#xe1;l, Libor'

_publ_section_title
;
 Antimony centre in three different roles: does donor strength or acceptor
 ability determine the bonding pattern?
;
_journal_issue 43
_journal_name_full 'Dalton transactions (Cambridge, England : 2003)'
_journal_page_first 17721
_journal_page_last 17726
_journal_paper_doi 10.1039/d4dt02787f
_journal_volume 53
_journal_year 2024
_chemical_formula_moiety 'C33 H48 N9 Sb'
_chemical_formula_sum 'C33 H48 N9 Sb'
_chemical_formula_weight 692.55
_space_group_crystal_system monoclinic
_space_group_IT_number 14
_space_group_name_Hall '-P 2ybc'
_space_group_name_H-M_alt 'P 1 21/c 1'
_atom_sites_solution_hydrogens geom
_audit_creation_method 'APEX3 v2016.5-0'
_audit_update_record
;
2023-12-12 deposited with the CCDC.	2024-10-08 downloaded from the CCDC.
;
_cell_angle_alpha 90
_cell_angle_beta 90.883(2)
_cell_angle_gamma 90
_cell_formula_units_Z 4
_cell_length_a 21.8886(9)
_cell_length_b 14.8090(7)
_cell_length_c 10.7954(5)
_cell_measurement_reflns_used 70867
_cell_measurement_temperature 150(2)
_cell_measurement_theta_max 27.5
_cell_measurement_theta_min 1
_cell_volume 3498.9(3)
_computing_cell_refinement 'APEX3 v2016.5-0 (Bruker AXS)'
_computing_data_collection 'Bruker Instrument Service vV6.2.3'
_computing_data_reduction 'SAINT V8.37A (Bruker AXS Inc., 2015)'
_computing_molecular_graphics 'Platon (Spek, 2009)'
_computing_publication_material 'Platon (Spek, 2009)'
_computing_structure_refinement 'SHELXL-2016/6 (Sheldrick, 2016)'
_computing_structure_solution 'XT, VERSION 2014/5'
_diffrn_ambient_temperature 150(2)
_diffrn_detector_area_resol_mean 10.4167
_diffrn_measured_fraction_theta_full 0.999
_diffrn_measured_fraction_theta_max 0.997
_diffrn_measurement_device_type 'Bruker D8 - Venture'
_diffrn_measurement_method '\f and \w scans to fill the Ewald sphere'
_diffrn_radiation_type MoK\a
_diffrn_radiation_wavelength 0.71073
_diffrn_reflns_av_R_equivalents 0.0799
_diffrn_reflns_av_unetI/netI 0.0396
_diffrn_reflns_Laue_measured_fraction_full 0.999
_diffrn_reflns_Laue_measured_fraction_max 0.997
_diffrn_reflns_limit_h_max 28
_diffrn_reflns_limit_h_min -28
_diffrn_reflns_limit_k_max 19
_diffrn_reflns_limit_k_min -19
_diffrn_reflns_limit_l_max 14
_diffrn_reflns_limit_l_min -14
_diffrn_reflns_number 69477
_diffrn_reflns_point_group_measured_fraction_full 0.999
_diffrn_reflns_point_group_measured_fraction_max 0.997
_diffrn_reflns_theta_full 25.242
_diffrn_reflns_theta_max 27.573
_diffrn_reflns_theta_min 2.314
_diffrn_source 'sealed X-ray tube'
_exptl_absorpt_coefficient_mu 0.824
_exptl_absorpt_correction_T_max 0.7456
_exptl_absorpt_correction_T_min 0.6118
_exptl_absorpt_correction_type multi-scan
_exptl_absorpt_process_details
;
SADABS-2016/2 - Bruker AXS area detector
scaling and absorption correction
;
_exptl_crystal_colour colourless
_exptl_crystal_density_diffrn 1.315
_exptl_crystal_description plate
_exptl_crystal_F_000 1440
_exptl_crystal_size_max 0.593
_exptl_crystal_size_mid 0.542
_exptl_crystal_size_min 0.034
_refine_diff_density_max 0.496
_refine_diff_density_min -1.199
_refine_diff_density_rms 0.082
_refine_ls_extinction_method none
_refine_ls_goodness_of_fit_ref 1.104
_refine_ls_hydrogen_treatment constr
_refine_ls_matrix_type full
_refine_ls_number_parameters 400
_refine_ls_number_reflns 8063
_refine_ls_number_restraints 324
_refine_ls_restrained_S_all 1.092
_refine_ls_R_factor_all 0.0675
_refine_ls_R_factor_gt 0.0423
_refine_ls_shift/su_max 0.002
_refine_ls_shift/su_mean 0.000
_refine_ls_structure_factor_coef Fsqd
_refine_ls_weighting_details 'w=1/[\s^2^(Fo^2^)+(0.0045P)^2^+6.0908P] where P=(Fo^2^+2Fc^2^)/3'
_refine_ls_weighting_scheme calc
_refine_ls_wR_factor_gt 0.0611
_refine_ls_wR_factor_ref 0.0667
_reflns_Friedel_coverage 0.000
_reflns_number_gt 6081
_reflns_number_total 8063
_reflns_threshold_expression 'I > 2\s(I)'
_cod_data_source_file d4dt02787f2.cif
_cod_data_source_block ld220420Sb2_Ar3Bi
_cod_depositor_comments 'Adding full bibliography for 7717193--7717199.cif.'
_cod_original_sg_symbol_H-M 'P 21/c'
_cod_database_code 7717196
_shelx_shelxl_version_number 2014/7
_shelx_space_group_comment
;
The symmetry employed for this shelxl refinement is uniquely defined
by the following loop, which should always be used as a source of
symmetry information in preference to the above space-group names.
They are only intended as comments.
;
_exptl_absorpt_special_details
;
The ratio of minimum to maximum
apparent transmission was 0.821
;

loop_
_space_group_symop_operation_xyz
'x, y, z'
'-x, y+1/2, -z+1/2'
'-x, -y, -z'
'x, -y-1/2, z-1/2'

loop_
_atom_site_label
_atom_site_type_symbol
_atom_site_fract_x
_atom_site_fract_y
_atom_site_fract_z
_atom_site_U_iso_or_equiv
_atom_site_adp_type
_atom_site_occupancy
_atom_site_site_symmetry_order
_atom_site_calc_flag
_atom_site_refinement_flags_posn
_atom_site_refinement_flags_adp
_atom_site_refinement_flags_occupancy
_atom_site_disorder_assembly
_atom_site_disorder_group
Sb1 Sb 0.25360(2) 0.50316(2) 0.56452(2) 0.01559(5) Uani 1 1 d . U . . .
N1 N 0.18940(10) 0.36948(16) 0.7311(2) 0.0199(5) Uani 1 1 d . U . . .
C1 C 0.28094(12) 0.36833(18) 0.6140(2) 0.0152(5) Uani 1 1 d . U . . .
C2 C 0.24699(12) 0.33083(18) 0.7106(2) 0.0166(6) Uani 1 1 d . U . . .
N2 N 0.19320(11) 0.38988(18) 0.9499(2) 0.0238(5) Uani 1 1 d . U . . .
N3 N 0.10071(10) 0.38581(16) 0.8404(2) 0.0209(5) Uani 1 1 d . U . . .
C3 C 0.26845(13) 0.25270(19) 0.7702(3) 0.0202(6) Uani 1 1 d . U . . .
H3 H 0.2464 0.2280 0.8373 0.024 Uiso 1 1 calc R U . . .
N4 N 0.17908(11) 0.63286(16) 0.4016(2) 0.0259(6) Uani 1 1 d . U . . .
C4 C 0.32151(13) 0.21141(19) 0.7319(3) 0.0216(6) Uani 1 1 d . U . . .
H4 H 0.3358 0.1587 0.7733 0.026 Uiso 1 1 calc R U . . .
C5 C 0.35405(13) 0.24625(19) 0.6335(3) 0.0211(6) Uani 1 1 d . U . . .
H5 H 0.3896 0.2164 0.6051 0.025 Uiso 1 1 calc R U . . .
N5 N 0.17794(14) 0.78809(18) 0.4171(3) 0.0402(7) Uani 1 1 d . U . . .
C6 C 0.33393(12) 0.32554(18) 0.5768(2) 0.0175(6) Uani 1 1 d . U . . .
H6 H 0.3569 0.3508 0.5114 0.021 Uiso 1 1 calc R U . . .
N6 N 0.09901(13) 0.70817(18) 0.5075(3) 0.0364(7) Uani 1 1 d . U . . .
C7 C 0.16442(12) 0.37994(18) 0.8371(3) 0.0178(6) Uani 1 1 d . U . . .
N7 N 0.38884(10) 0.52002(15) 0.5945(2) 0.0198(5) Uani 1 1 d . U . . .
C8 C 0.25703(13) 0.4170(2) 0.9578(3) 0.0312(7) Uani 1 1 d . U . . .
H8A H 0.2676 0.4512 0.8834 0.047 Uiso 1 1 calc R U . . .
H8B H 0.2829 0.3631 0.9641 0.047 Uiso 1 1 calc R U . . .
H8C H 0.2636 0.4549 1.0312 0.047 Uiso 1 1 calc R U . . .
N8 N 0.44253(12) 0.53232(18) 0.7769(2) 0.0282(6) Uani 1 1 d . U . . .
C9 C 0.16683(16) 0.3583(2) 1.0653(3) 0.0348(8) Uani 1 1 d . U . . .
H9A H 0.1259 0.3341 1.0486 0.052 Uiso 1 1 calc R U . . .
H9B H 0.1641 0.4088 1.1236 0.052 Uiso 1 1 calc R U . . .
H9C H 0.1928 0.3109 1.1012 0.052 Uiso 1 1 calc R U . . .
N9 N 0.44559(14) 0.65361(18) 0.6396(3) 0.0423(8) Uani 1 1 d . U . . .
C10 C 0.07371(14) 0.4630(2) 0.9027(3) 0.0330(8) Uani 1 1 d . U . . .
H10A H 0.0750 0.5159 0.8482 0.049 Uiso 1 1 calc R U . . .
H10B H 0.0968 0.4757 0.9793 0.049 Uiso 1 1 calc R U . . .
H10C H 0.0312 0.4494 0.9226 0.049 Uiso 1 1 calc R U . . .
C11 C 0.06859(13) 0.3630(2) 0.7251(3) 0.0291(7) Uani 1 1 d . U . . .
H11A H 0.0723 0.4130 0.6663 0.044 Uiso 1 1 calc R U . . .
H11B H 0.0253 0.3522 0.7420 0.044 Uiso 1 1 calc R U . . .
H11C H 0.0866 0.3084 0.6896 0.044 Uiso 1 1 calc R U . . .
C12 C 0.17689(12) 0.47349(18) 0.4440(2) 0.0172(6) Uani 1 1 d . U . . .
C13 C 0.14915(12) 0.54917(19) 0.3892(3) 0.0200(6) Uani 1 1 d . U . . .
C14 C 0.09612(13) 0.5381(2) 0.3177(3) 0.0262(7) Uani 1 1 d . U . . .
H14 H 0.0781 0.5888 0.2775 0.031 Uiso 1 1 calc R U . . .
C15 C 0.06938(13) 0.4536(2) 0.3048(3) 0.0290(7) Uani 1 1 d . U . . .
H15 H 0.0329 0.4468 0.2568 0.035 Uiso 1 1 calc R U . . .
C16 C 0.09590(13) 0.3790(2) 0.3619(3) 0.0243(6) Uani 1 1 d . U . . .
H16 H 0.0776 0.3211 0.3536 0.029 Uiso 1 1 calc R U . . .
C17 C 0.14940(12) 0.38959(19) 0.4312(2) 0.0188(6) Uani 1 1 d . U . . .
H17 H 0.1675 0.3385 0.4704 0.023 Uiso 1 1 calc R U . . .
C18 C 0.15200(15) 0.7046(2) 0.4405(3) 0.0280(7) Uani 1 1 d . U . . .
C19 C 0.2286(2) 0.7883(3) 0.3316(4) 0.0655(13) Uani 1 1 d . U . . .
H19A H 0.2180 0.7516 0.2589 0.098 Uiso 1 1 calc R U . . .
H19B H 0.2650 0.7630 0.3728 0.098 Uiso 1 1 calc R U . . .
H19C H 0.2371 0.8503 0.3055 0.098 Uiso 1 1 calc R U . . .
C20 C 0.18658(19) 0.8515(2) 0.5189(4) 0.0520(11) Uani 1 1 d . U . . .
H20A H 0.2266 0.8413 0.5584 0.078 Uiso 1 1 calc R U . . .
H20B H 0.1544 0.8425 0.5799 0.078 Uiso 1 1 calc R U . . .
H20C H 0.1845 0.9134 0.4871 0.078 Uiso 1 1 calc R U . . .
C21 C 0.05299(17) 0.7774(3) 0.4871(4) 0.0522(11) Uani 1 1 d . U . . .
H21A H 0.0659 0.8177 0.4204 0.078 Uiso 1 1 calc R U . . .
H21B H 0.0479 0.8123 0.5633 0.078 Uiso 1 1 calc R U . . .
H21C H 0.0141 0.7489 0.4638 0.078 Uiso 1 1 calc R U . . .
C22 C 0.08225(17) 0.6357(2) 0.5905(3) 0.0421(9) Uani 1 1 d . U . . .
H22A H 0.0504 0.5986 0.5512 0.063 Uiso 1 1 calc R U . . .
H22B H 0.0669 0.6613 0.6677 0.063 Uiso 1 1 calc R U . . .
H22C H 0.1182 0.5983 0.6087 0.063 Uiso 1 1 calc R U . . .
C23 C 0.31958(12) 0.52455(16) 0.4221(2) 0.0155(6) Uani 1 1 d . U . . .
C24 C 0.37970(12) 0.53455(18) 0.4666(3) 0.0184(6) Uani 1 1 d . U . . .
C25 C 0.42672(13) 0.5491(2) 0.3834(3) 0.0250(7) Uani 1 1 d . U . . .
H25 H 0.4678 0.5535 0.4126 0.030 Uiso 1 1 calc R U . . .
C26 C 0.41340(14) 0.5572(2) 0.2576(3) 0.0309(7) Uani 1 1 d . U . . .
H26 H 0.4455 0.5668 0.2009 0.037 Uiso 1 1 calc R U . . .
C27 C 0.35371(14) 0.5514(2) 0.2143(3) 0.0282(7) Uani 1 1 d . U . . .
H27 H 0.3448 0.5586 0.1284 0.034 Uiso 1 1 calc R U . . .
C28 C 0.30687(13) 0.53494(19) 0.2966(3) 0.0209(6) Uani 1 1 d . U . . .
H28 H 0.2659 0.5308 0.2668 0.025 Uiso 1 1 calc R U . . .
C29 C 0.42468(13) 0.5678(2) 0.6636(3) 0.0227(6) Uani 1 1 d . U . . .
C30 C 0.42565(14) 0.4387(2) 0.8000(3) 0.0341(8) Uani 1 1 d . U . . .
H30A H 0.3815 0.4348 0.8128 0.051 Uiso 1 1 calc R U . . .
H30B H 0.4474 0.4168 0.8740 0.051 Uiso 1 1 calc R U . . .
H30C H 0.4367 0.4016 0.7285 0.051 Uiso 1 1 calc R U . . .
C31 C 0.4415(2) 0.5899(3) 0.8859(4) 0.0749(15) Uani 1 1 d . U . . .
H31A H 0.4461 0.6531 0.8607 0.112 Uiso 1 1 calc R U . . .
H31B H 0.4753 0.5733 0.9421 0.112 Uiso 1 1 calc R U . . .
H31C H 0.4026 0.5822 0.9283 0.112 Uiso 1 1 calc R U . . .
C32 C 0.5085(2) 0.6803(3) 0.6650(5) 0.0717(14) Uani 1 1 d . U . . .
H32A H 0.5298 0.6315 0.7092 0.108 Uiso 1 1 calc R U . . .
H32B H 0.5090 0.7350 0.7161 0.108 Uiso 1 1 calc R U . . .
H32C H 0.5290 0.6924 0.5867 0.108 Uiso 1 1 calc R U . . .
C33 C 0.4095(2) 0.7151(2) 0.5637(4) 0.0634(13) Uani 1 1 d . U . . .
H33A H 0.4245 0.7143 0.4786 0.095 Uiso 1 1 calc R U . . .
H33B H 0.4130 0.7764 0.5973 0.095 Uiso 1 1 calc R U . . .
H33C H 0.3666 0.6962 0.5638 0.095 Uiso 1 1 calc R U . . .

loop_
_atom_site_aniso_label
_atom_site_aniso_U_11
_atom_site_aniso_U_22
_atom_site_aniso_U_33
_atom_site_aniso_U_23
_atom_site_aniso_U_13
_atom_site_aniso_U_12
Sb1 0.01638(8) 0.01572(8) 0.01467(8) 0.00024(9) 0.00043(5) 0.00091(9)
N1 0.0150(11) 0.0291(13) 0.0155(12) 0.0040(10) 0.0002(9) -0.0013(10)
C1 0.0165(13) 0.0190(13) 0.0099(12) -0.0005(10) -0.0043(10) -0.0007(10)
C2 0.0151(13) 0.0202(14) 0.0144(13) 0.0002(11) -0.0025(10) -0.0022(10)
N2 0.0200(12) 0.0358(15) 0.0156(12) 0.0001(11) -0.0025(9) 0.0047(11)
N3 0.0151(11) 0.0271(13) 0.0206(13) 0.0034(10) 0.0016(9) 0.0027(10)
C3 0.0212(14) 0.0233(15) 0.0161(14) 0.0049(11) -0.0021(11) -0.0035(11)
N4 0.0255(13) 0.0197(12) 0.0326(15) 0.0088(11) 0.0040(11) 0.0011(10)
C4 0.0242(15) 0.0177(14) 0.0228(15) 0.0015(11) -0.0074(12) 0.0000(11)
C5 0.0195(14) 0.0205(14) 0.0231(15) -0.0039(12) -0.0028(11) 0.0047(11)
N5 0.0549(19) 0.0199(14) 0.0459(18) 0.0110(13) 0.0027(14) -0.0043(13)
C6 0.0173(13) 0.0206(14) 0.0145(14) -0.0013(11) -0.0003(10) -0.0025(11)
N6 0.0350(15) 0.0287(15) 0.0458(18) 0.0043(13) 0.0092(13) 0.0108(12)
C7 0.0181(13) 0.0154(13) 0.0200(14) 0.0050(11) -0.0016(10) 0.0009(11)
N7 0.0183(11) 0.0224(14) 0.0187(11) 0.0030(9) -0.0021(9) -0.0024(9)
C8 0.0256(16) 0.0399(19) 0.0279(18) -0.0109(14) -0.0093(13) 0.0055(14)
N8 0.0274(14) 0.0374(15) 0.0196(13) -0.0066(11) -0.0067(11) 0.0018(11)
C9 0.049(2) 0.039(2) 0.0167(16) 0.0061(14) 0.0031(14) 0.0082(16)
N9 0.0511(18) 0.0212(14) 0.054(2) -0.0016(13) -0.0202(15) -0.0072(13)
C10 0.0271(17) 0.0343(17) 0.0377(19) -0.0031(15) 0.0028(14) 0.0080(14)
C11 0.0175(15) 0.0409(19) 0.0288(17) -0.0025(14) -0.0035(12) 0.0021(13)
C12 0.0151(12) 0.0206(14) 0.0160(13) 0.0022(10) 0.0018(10) -0.0001(10)
C13 0.0150(13) 0.0237(14) 0.0215(15) 0.0056(12) 0.0047(11) 0.0040(11)
C14 0.0160(14) 0.0365(16) 0.0260(16) 0.0124(13) -0.0008(12) 0.0060(13)
C15 0.0143(15) 0.0485(19) 0.0240(17) 0.0049(14) -0.0052(12) -0.0011(13)
C16 0.0224(15) 0.0293(16) 0.0211(15) -0.0018(12) 0.0013(12) -0.0037(12)
C17 0.0188(14) 0.0212(14) 0.0166(14) 0.0011(11) 0.0029(11) 0.0026(11)
C18 0.0345(17) 0.0202(14) 0.0294(17) 0.0106(12) -0.0002(13) 0.0035(12)
C19 0.087(3) 0.042(2) 0.068(3) 0.016(2) 0.025(3) -0.023(2)
C20 0.054(3) 0.031(2) 0.070(3) -0.0017(19) -0.012(2) -0.0023(18)
C21 0.043(2) 0.040(2) 0.073(3) -0.009(2) -0.005(2) 0.0182(18)
C22 0.046(2) 0.043(2) 0.038(2) 0.0005(16) 0.0193(17) 0.0024(17)
C23 0.0170(12) 0.0116(13) 0.0180(13) 0.0006(10) 0.0009(10) -0.0011(9)
C24 0.0191(13) 0.0158(13) 0.0202(14) 0.0026(11) -0.0006(11) -0.0031(11)
C25 0.0161(14) 0.0309(17) 0.0280(16) 0.0065(13) -0.0010(11) -0.0016(12)
C26 0.0234(15) 0.045(2) 0.0250(16) 0.0114(14) 0.0070(12) -0.0001(14)
C27 0.0274(16) 0.0373(19) 0.0199(15) 0.0074(13) 0.0020(12) -0.0005(14)
C28 0.0188(14) 0.0249(14) 0.0191(14) 0.0025(11) -0.0007(11) -0.0014(11)
C29 0.0189(14) 0.0243(15) 0.0246(15) -0.0053(12) -0.0019(11) 0.0037(11)
C30 0.0251(17) 0.051(2) 0.0261(18) 0.0137(15) -0.0052(14) -0.0066(15)
C31 0.108(4) 0.081(3) 0.035(2) -0.027(2) -0.021(2) 0.016(3)
C32 0.064(3) 0.040(2) 0.110(4) 0.000(3) -0.023(3) -0.026(2)
C33 0.101(4) 0.0181(18) 0.071(3) -0.0050(18) -0.030(3) 0.007(2)

loop_
_atom_type_symbol
_atom_type_description
_atom_type_scat_dispersion_real
_atom_type_scat_dispersion_imag
_atom_type_scat_source
C C 0.0033 0.0016 'International Tables Vol C Tables 4.2.6.8 and 6.1.1.4'
H H 0.0000 0.0000 'International Tables Vol C Tables 4.2.6.8 and 6.1.1.4'
N N 0.0061 0.0033 'International Tables Vol C Tables 4.2.6.8 and 6.1.1.4'
Sb Sb -0.5866 1.5461 'International Tables Vol C Tables 4.2.6.8 and 6.1.1.4'

loop_
_geom_angle_atom_site_label_1
_geom_angle_atom_site_label_2
_geom_angle_atom_site_label_3
_geom_angle
_geom_angle_site_symmetry_1
_geom_angle_site_symmetry_3
_geom_angle_publ_flag
C23 Sb1 C1 97.30(10) . . ?
C23 Sb1 C12 97.15(10) . . ?
C1 Sb1 C12 99.90(10) . . ?
C7 N1 C2 125.8(2) . . ?
C6 C1 C2 119.3(2) . . ?
C6 C1 Sb1 125.7(2) . . ?
C2 C1 Sb1 113.78(19) . . ?
C3 C2 C1 119.3(2) . . ?
C3 C2 N1 124.0(2) . . ?
C1 C2 N1 116.3(2) . . ?
C7 N2 C8 120.6(2) . . ?
C7 N2 C9 122.8(3) . . ?
C8 N2 C9 115.5(2) . . ?
C7 N3 C10 118.2(2) . . ?
C7 N3 C11 115.6(2) . . ?
C10 N3 C11 112.5(2) . . ?
C4 C3 C2 120.3(3) . . ?
C4 C3 H3 119.8 . . ?
C2 C3 H3 119.8 . . ?
C18 N4 C13 122.7(3) . . ?
C3 C4 C5 120.6(3) . . ?
C3 C4 H4 119.7 . . ?
C5 C4 H4 119.7 . . ?
C4 C5 C6 119.2(3) . . ?
C4 C5 H5 120.4 . . ?
C6 C5 H5 120.4 . . ?
C18 N5 C19 115.9(3) . . ?
C18 N5 C20 119.1(3) . . ?
C19 N5 C20 112.7(3) . . ?
C1 C6 C5 121.2(3) . . ?
C1 C6 H6 119.4 . . ?
C5 C6 H6 119.4 . . ?
C18 N6 C22 121.3(3) . . ?
C18 N6 C21 122.4(3) . . ?
C22 N6 C21 115.8(3) . . ?
N1 C7 N2 127.4(3) . . ?
N1 C7 N3 117.9(2) . . ?
N2 C7 N3 114.6(2) . . ?
C29 N7 C24 124.1(2) . . ?
N2 C8 H8A 109.5 . . ?
N2 C8 H8B 109.5 . . ?
H8A C8 H8B 109.5 . . ?
N2 C8 H8C 109.5 . . ?
H8A C8 H8C 109.5 . . ?
H8B C8 H8C 109.5 . . ?
C29 N8 C31 119.0(3) . . ?
C29 N8 C30 116.4(2) . . ?
C31 N8 C30 114.4(3) . . ?
N2 C9 H9A 109.5 . . ?
N2 C9 H9B 109.5 . . ?
H9A C9 H9B 109.5 . . ?
N2 C9 H9C 109.5 . . ?
H9A C9 H9C 109.5 . . ?
H9B C9 H9C 109.5 . . ?
C29 N9 C33 120.4(3) . . ?
C29 N9 C32 122.1(3) . . ?
C33 N9 C32 116.2(3) . . ?
N3 C10 H10A 109.5 . . ?
N3 C10 H10B 109.5 . . ?
H10A C10 H10B 109.5 . . ?
N3 C10 H10C 109.5 . . ?
H10A C10 H10C 109.5 . . ?
H10B C10 H10C 109.5 . . ?
N3 C11 H11A 109.5 . . ?
N3 C11 H11B 109.5 . . ?
H11A C11 H11B 109.5 . . ?
N3 C11 H11C 109.5 . . ?
H11A C11 H11C 109.5 . . ?
H11B C11 H11C 109.5 . . ?
C17 C12 C13 119.3(2) . . ?
C17 C12 Sb1 125.2(2) . . ?
C13 C12 Sb1 114.88(19) . . ?
C14 C13 C12 119.5(3) . . ?
C14 C13 N4 122.6(3) . . ?
C12 C13 N4 117.8(2) . . ?
C15 C14 C13 120.5(3) . . ?
C15 C14 H14 119.7 . . ?
C13 C14 H14 119.7 . . ?
C14 C15 C16 120.0(3) . . ?
C14 C15 H15 120.0 . . ?
C16 C15 H15 120.0 . . ?
C15 C16 C17 119.5(3) . . ?
C15 C16 H16 120.3 . . ?
C17 C16 H16 120.3 . . ?
C12 C17 C16 121.1(3) . . ?
C12 C17 H17 119.4 . . ?
C16 C17 H17 119.4 . . ?
N4 C18 N6 126.7(3) . . ?
N4 C18 N5 118.9(3) . . ?
N6 C18 N5 114.3(3) . . ?
N5 C19 H19A 109.5 . . ?
N5 C19 H19B 109.5 . . ?
H19A C19 H19B 109.5 . . ?
N5 C19 H19C 109.5 . . ?
H19A C19 H19C 109.5 . . ?
H19B C19 H19C 109.5 . . ?
N5 C20 H20A 109.5 . . ?
N5 C20 H20B 109.5 . . ?
H20A C20 H20B 109.5 . . ?
N5 C20 H20C 109.5 . . ?
H20A C20 H20C 109.5 . . ?
H20B C20 H20C 109.5 . . ?
N6 C21 H21A 109.5 . . ?
N6 C21 H21B 109.5 . . ?
H21A C21 H21B 109.5 . . ?
N6 C21 H21C 109.5 . . ?
H21A C21 H21C 109.5 . . ?
H21B C21 H21C 109.5 . . ?
N6 C22 H22A 109.5 . . ?
N6 C22 H22B 109.5 . . ?
H22A C22 H22B 109.5 . . ?
N6 C22 H22C 109.5 . . ?
H22A C22 H22C 109.5 . . ?
H22B C22 H22C 109.5 . . ?
C28 C23 C24 119.7(2) . . ?
C28 C23 Sb1 126.0(2) . . ?
C24 C23 Sb1 114.10(19) . . ?
C25 C24 C23 119.6(3) . . ?
C25 C24 N7 124.1(2) . . ?
C23 C24 N7 116.0(2) . . ?
C26 C25 C24 119.8(3) . . ?
C26 C25 H25 120.1 . . ?
C24 C25 H25 120.1 . . ?
C27 C26 C25 120.5(3) . . ?
C27 C26 H26 119.7 . . ?
C25 C26 H26 119.7 . . ?
C26 C27 C28 119.8(3) . . ?
C26 C27 H27 120.1 . . ?
C28 C27 H27 120.1 . . ?
C23 C28 C27 120.4(3) . . ?
C23 C28 H28 119.8 . . ?
C27 C28 H28 119.8 . . ?
N7 C29 N9 126.9(3) . . ?
N7 C29 N8 117.7(3) . . ?
N9 C29 N8 115.3(3) . . ?
N8 C30 H30A 109.5 . . ?
N8 C30 H30B 109.5 . . ?
H30A C30 H30B 109.5 . . ?
N8 C30 H30C 109.5 . . ?
H30A C30 H30C 109.5 . . ?
H30B C30 H30C 109.5 . . ?
N8 C31 H31A 109.5 . . ?
N8 C31 H31B 109.5 . . ?
H31A C31 H31B 109.5 . . ?
N8 C31 H31C 109.5 . . ?
H31A C31 H31C 109.5 . . ?
H31B C31 H31C 109.5 . . ?
N9 C32 H32A 109.5 . . ?
N9 C32 H32B 109.5 . . ?
H32A C32 H32B 109.5 . . ?
N9 C32 H32C 109.5 . . ?
H32A C32 H32C 109.5 . . ?
H32B C32 H32C 109.5 . . ?
N9 C33 H33A 109.5 . . ?
N9 C33 H33B 109.5 . . ?
H33A C33 H33B 109.5 . . ?
N9 C33 H33C 109.5 . . ?
H33A C33 H33C 109.5 . . ?
H33B C33 H33C 109.5 . . ?

loop_
_geom_bond_atom_site_label_1
_geom_bond_atom_site_label_2
_geom_bond_distance
_geom_bond_site_symmetry_2
_geom_bond_publ_flag
Sb1 C23 2.149(3) . ?
Sb1 C1 2.149(3) . ?
Sb1 C12 2.153(3) . ?
N1 C7 1.284(3) . ?
N1 C2 1.405(3) . ?
C1 C6 1.387(4) . ?
C1 C2 1.404(4) . ?
C2 C3 1.402(4) . ?
N2 C7 1.371(3) . ?
N2 C8 1.455(4) . ?
N2 C9 1.458(4) . ?
N3 C7 1.398(3) . ?
N3 C10 1.457(4) . ?
N3 C11 1.459(4) . ?
C3 C4 1.382(4) . ?
C3 H3 0.9500 . ?
N4 C18 1.290(4) . ?
N4 C13 1.407(4) . ?
C4 C5 1.388(4) . ?
C4 H4 0.9500 . ?
C5 C6 1.392(4) . ?
C5 H5 0.9500 . ?
N5 C18 1.386(4) . ?
N5 C19 1.454(5) . ?
N5 C20 1.456(5) . ?
C6 H6 0.9500 . ?
N6 C18 1.377(4) . ?
N6 C22 1.449(4) . ?
N6 C21 1.451(4) . ?
N7 C29 1.287(3) . ?
N7 C24 1.408(3) . ?
C8 H8A 0.9800 . ?
C8 H8B 0.9800 . ?
C8 H8C 0.9800 . ?
N8 C29 1.382(4) . ?
N8 C31 1.454(4) . ?
N8 C30 1.457(4) . ?
C9 H9A 0.9800 . ?
C9 H9B 0.9800 . ?
C9 H9C 0.9800 . ?
N9 C29 1.376(4) . ?
N9 C33 1.451(5) . ?
N9 C32 1.454(5) . ?
C10 H10A 0.9800 . ?
C10 H10B 0.9800 . ?
C10 H10C 0.9800 . ?
C11 H11A 0.9800 . ?
C11 H11B 0.9800 . ?
C11 H11C 0.9800 . ?
C12 C17 1.386(4) . ?
C12 C13 1.402(4) . ?
C13 C14 1.394(4) . ?
C14 C15 1.388(4) . ?
C14 H14 0.9500 . ?
C15 C16 1.388(4) . ?
C15 H15 0.9500 . ?
C16 C17 1.389(4) . ?
C16 H16 0.9500 . ?
C17 H17 0.9500 . ?
C19 H19A 0.9800 . ?
C19 H19B 0.9800 . ?
C19 H19C 0.9800 . ?
C20 H20A 0.9800 . ?
C20 H20B 0.9800 . ?
C20 H20C 0.9800 . ?
C21 H21A 0.9800 . ?
C21 H21B 0.9800 . ?
C21 H21C 0.9800 . ?
C22 H22A 0.9800 . ?
C22 H22B 0.9800 . ?
C22 H22C 0.9800 . ?
C23 C28 1.388(4) . ?
C23 C24 1.402(4) . ?
C24 C25 1.393(4) . ?
C25 C26 1.390(4) . ?
C25 H25 0.9500 . ?
C26 C27 1.384(4) . ?
C26 H26 0.9500 . ?
C27 C28 1.388(4) . ?
C27 H27 0.9500 . ?
C28 H28 0.9500 . ?
C30 H30A 0.9800 . ?
C30 H30B 0.9800 . ?
C30 H30C 0.9800 . ?
C31 H31A 0.9800 . ?
C31 H31B 0.9800 . ?
C31 H31C 0.9800 . ?
C32 H32A 0.9800 . ?
C32 H32B 0.9800 . ?
C32 H32C 0.9800 . ?
C33 H33A 0.9800 . ?
C33 H33B 0.9800 . ?
C33 H33C 0.9800 . ?
